data_7718601
loop_
_publ_author_name
'Sugamata, Koh'
'Furukawa, Riko'
'Amanokura, Natsuki'
'Minoura, Mao'

_publ_section_title
;
 Phenothiazine-dioxide-based Cu-MOFs: preserving porosity through the
 incorporation of substituents into organic linkers.
;
_journal_issue 22
_journal_name_full 'Dalton transactions (Cambridge, England : 2003)'
_journal_page_first 8813
_journal_page_last 8818
_journal_paper_doi 10.1039/d5dt00721f
_journal_volume 54
_journal_year 2025
_chemical_formula_moiety 'C42 H16 Cu2 N2 O14 S2, 10[C3H7NO]'
_chemical_formula_sum 'C72 H86 Cu2 N12 O24 S2'
_chemical_formula_weight 1694.72
_chemical_name_systematic CuAntPTDO
_space_group_crystal_system trigonal
_space_group_IT_number 166
_space_group_name_Hall '-R 3 2"'
_space_group_name_H-M_alt 'R -3 m :H'
_atom_sites_solution_hydrogens geom
_atom_sites_solution_primary iterative
_audit_creation_date 2025-04-23
_audit_creation_method
;
Olex2 1.3
(compiled 2020.11.12 svn.r5f609507 for OlexSys, GUI svn.r6408)
;
_audit_update_record
;
2025-04-23 deposited with the CCDC.	2025-04-29 downloaded from the CCDC.
;
_cell_angle_alpha 90
_cell_angle_beta 90
_cell_angle_gamma 120
_cell_formula_units_Z 9
_cell_length_a 29.1655(5)
_cell_length_b 29.1655(5)
_cell_length_c 31.1656(8)
_cell_measurement_reflns_used 13171
_cell_measurement_temperature 233(2)
_cell_measurement_theta_max 15.6290
_cell_measurement_theta_min 1.6190
_cell_volume 22958.6(8)
_computing_cell_refinement 'CrysAlisPro 1.171.42.58a (Rigaku OD, 2022)'
_computing_data_collection 'CrysAlisPro 1.171.42.58a (Rigaku OD, 2022)'
_computing_data_reduction 'CrysAlisPro 1.171.42.58a (Rigaku OD, 2022)'
_computing_molecular_graphics 'Olex2 1.3 (Dolomanov et al., 2009)'
_computing_publication_material 'Olex2 1.3 (Dolomanov et al., 2009)'
_computing_structure_refinement 'SHELXL 2019/3 (Sheldrick, 2015)'
_computing_structure_solution 'olex2.solve 1.3 (Bourhis et al., 2015)'
_diffrn_ambient_temperature 233.15
_diffrn_detector_area_resol_mean 5.8140
_diffrn_measured_fraction_theta_full 0.996
_diffrn_measured_fraction_theta_max 0.996
_diffrn_measurement_device_type 'PILATUS3 X CdTe 1M'
_diffrn_measurement_method '\w scans'
_diffrn_radiation_type Synchrotron
_diffrn_radiation_wavelength 0.4135
_diffrn_reflns_av_R_equivalents 0.1037
_diffrn_reflns_av_unetI/netI 0.0333
_diffrn_reflns_Laue_measured_fraction_full 0.996
_diffrn_reflns_Laue_measured_fraction_max 0.996
_diffrn_reflns_limit_h_max 32
_diffrn_reflns_limit_h_min -32
_diffrn_reflns_limit_k_max 32
_diffrn_reflns_limit_k_min -32
_diffrn_reflns_limit_l_max 34
_diffrn_reflns_limit_l_min -34
_diffrn_reflns_number 70902
_diffrn_reflns_point_group_measured_fraction_full 0.996
_diffrn_reflns_point_group_measured_fraction_max 0.996
_diffrn_reflns_theta_full 13.278
_diffrn_reflns_theta_max 13.278
_diffrn_reflns_theta_min 1.625
_exptl_absorpt_coefficient_mu 0.129
_exptl_absorpt_correction_T_max 1.00000
_exptl_absorpt_correction_T_min 0.73223
_exptl_absorpt_correction_type multi-scan
_exptl_absorpt_process_details
;
CrysAlisPro 1.171.42.49 (Rigaku Oxford Diffraction, 2022)
Empirical absorption correction using spherical harmonics,
implemented in SCALE3 ABSPACK scaling algorithm.
;
_exptl_crystal_colour green
_exptl_crystal_colour_primary green
_exptl_crystal_density_diffrn 1.103
_exptl_crystal_description block
_exptl_crystal_F_000 7956
_exptl_crystal_size_max 0.01
_exptl_crystal_size_mid 0.01
_exptl_crystal_size_min 0.01
_refine_diff_density_max 0.588
_refine_diff_density_min -0.292
_refine_diff_density_rms 0.048
_refine_ls_extinction_method none
_refine_ls_goodness_of_fit_ref 1.148
_refine_ls_hydrogen_treatment constr
_refine_ls_matrix_type full
_refine_ls_number_parameters 182
_refine_ls_number_reflns 3913
_refine_ls_number_restraints 116
_refine_ls_restrained_S_all 1.190
_refine_ls_R_factor_all 0.0509
_refine_ls_R_factor_gt 0.0455
_refine_ls_shift/su_max 0.002
_refine_ls_shift/su_mean 0.000
_refine_ls_structure_factor_coef Fsqd
_refine_ls_weighting_details 'w=1/[\s^2^(Fo^2^)+(0.0838P)^2^+12.6781P] where P=(Fo^2^+2Fc^2^)/3'
_refine_ls_weighting_scheme calc
_refine_ls_wR_factor_gt 0.1421
_refine_ls_wR_factor_ref 0.1463
_reflns_Friedel_coverage 0.000
_reflns_number_gt 3322
_reflns_number_total 3913
_reflns_threshold_expression 'I > 2\s(I)'
_cod_data_source_file d5dt00721f2.cif
_cod_data_source_block 62_cuantppto2_autored_a
_cod_depositor_comments 'Adding full bibliography for 7718601--7718612.cif.'
_cod_original_cell_volume 22958.6(10)
_cod_original_sg_symbol_H-M 'R -3 m'
_cod_database_code 7718601
_shelx_shelxl_version_number 2019/3
_shelx_space_group_comment
;
The symmetry employed for this shelxl refinement is uniquely defined
by the following loop, which should always be used as a source of
symmetry information in preference to the above space-group names.
They are only intended as comments.
;
_shelx_estimated_absorpt_t_max 0.999
_shelx_estimated_absorpt_t_min 0.999
_olex2_refinement_description
;
1. Fixed Uiso
 At 1.2 times of:
  All C(H) groups
2. Restrained distances
 C00J_$1-C10_$1
 1.45 with sigma of 0.01
 C00K_$1-C11_$1
 1.45 with sigma of 0.01
 C00C_$1-C00G_$1
 1.45 with sigma of 0.01
 C00C_$1-C00B_$1
 1.45 with sigma of 0.01
 C11_$1-C10
 1.35 with sigma of 0.01
 C00G_$1-C00B
 1.35 with sigma of 0.01
 C10_$1-C11
 1.35 with sigma of 0.01
 C00B_$1-C00G
 1.35 with sigma of 0.01
 C00A-O8 \\sim C00A-O8A
 with sigma of 0.04
 S1-C00A \\sim S1A-C00A
 with sigma of 0.02
 C00A-O7 \\sim C00A-O7A
 with sigma of 0.04
 O7-O8 \\sim O7A-O8A
 with sigma of 0.04
 S1-O8 \\sim S1A-O8A
 with sigma of 0.02
 S1-O7 \\sim S1A-O7A
 with sigma of 0.02
3. Rigid bond restraints
 C00A
 with sigma for 1-2 distances of 0.01 and sigma for 1-3 distances of 0.01
4. Uiso/Uaniso restraints and constraints
S1 \\sim O8 \\sim O7: within 2A with sigma of 0.02 and sigma for terminal atoms
of 0.04 within 2A
S1A \\sim O7A \\sim O8A \\sim O7 \\sim S1 \\sim O8: within 2A with sigma of
0.01 and sigma for terminal atoms of 0.02 within 2A
Uanis(C00A) \\sim Ueq: with sigma of 0.1 and sigma for terminal atoms of 0.2
Uanis(O8) \\sim Ueq, Uanis(S1) \\sim Ueq, Uanis(O7) \\sim Ueq: with sigma of
0.02 and sigma for terminal atoms of 0.04
Uanis(O7A) \\sim Ueq, Uanis(S1A) \\sim Ueq, Uanis(O8A) \\sim Ueq: with sigma of
0.1 and sigma for terminal atoms of 0.2
Uanis(S1A) \\sim Ueq, Uanis(O7A) \\sim Ueq, Uanis(O8A) \\sim Ueq: with sigma of
0.01 and sigma for terminal atoms of 0.01
5. Others
 Sof(S1A)=Sof(O8A)=Sof(O7A)=0.5*(1-FVAR(2))
 Sof(S1)=Sof(O7)=Sof(O8)=0.5*FVAR(2)
6.a Aromatic/amide H refined with riding coordinates:
 C00D(H00D), C00I(H00I), C00J(H00J), C00K(H00K), C10(H10), C11(H11)
;
_smtbx_masks_special_details
;
A solvent mask was calculated and 3659 electrons were 
found in a volume of 16511\%A^3^ in 1 void per unit cell. 
This is consistent with the presence of 
10[C3H7NO] per Formula Unit 
which account for 3600 electrons 
per unit cell.
;
_smtbx_masks_void_probe_radius 1.2
_smtbx_masks_void_truncation_radius 1.2
_platon_squeeze_special_details
;
A solvent mask was calculated and 2177 electrons were 
found in a volume of 16184\%A^3^ in 1 void per unit cell. 
This is consistent with the presence of 
7[C3H7NO] per Formula Unit 
which account for 2520 electrons 
per unit cell.
;
_platon_squeeze_void_probe_radius 1.20
_olex2_submission_special_instructions 'No special instructions were received'

loop_
_space_group_symop_operation_xyz
'x, y, z'
'-y, x-y, z'
'-x+y, -x, z'
'x-y, -y, -z'
'-x, -x+y, -z'
'y, x, -z'
'x+2/3, y+1/3, z+1/3'
'-y+2/3, x-y+1/3, z+1/3'
'-x+y+2/3, -x+1/3, z+1/3'
'x-y+2/3, -y+1/3, -z+1/3'
'-x+2/3, -x+y+1/3, -z+1/3'
'y+2/3, x+1/3, -z+1/3'
'x+1/3, y+2/3, z+2/3'
'-y+1/3, x-y+2/3, z+2/3'
'-x+y+1/3, -x+2/3, z+2/3'
'x-y+1/3, -y+2/3, -z+2/3'
'-x+1/3, -x+y+2/3, -z+2/3'
'y+1/3, x+2/3, -z+2/3'
'-x, -y, -z'
'y, -x+y, -z'
'x-y, x, -z'
'-x+y, y, z'
'x, x-y, z'
'-y, -x, z'
'-x+2/3, -y+1/3, -z+1/3'
'y+2/3, -x+y+1/3, -z+1/3'
'x-y+2/3, x+1/3, -z+1/3'
'-x+y+2/3, y+1/3, z+1/3'
'x+2/3, x-y+1/3, z+1/3'
'-y+2/3, -x+1/3, z+1/3'
'-x+1/3, -y+2/3, -z+2/3'
'y+1/3, -x+y+2/3, -z+2/3'
'x-y+1/3, x+2/3, -z+2/3'
'-x+y+1/3, y+2/3, z+2/3'
'x+1/3, x-y+2/3, z+2/3'
'-y+1/3, -x+2/3, z+2/3'

loop_
_atom_site_label
_atom_site_type_symbol
_atom_site_fract_x
_atom_site_fract_y
_atom_site_fract_z
_atom_site_U_iso_or_equiv
_atom_site_adp_type
_atom_site_occupancy
_atom_site_site_symmetry_order
_atom_site_calc_flag
_atom_site_refinement_flags_posn
_atom_site_refinement_flags_adp
_atom_site_refinement_flags_occupancy
_atom_site_disorder_assembly
_atom_site_disorder_group
Cu01 Cu 0.02590(2) 0.51295(2) 0.53731(2) 0.0360(2) Uani 1 2 d S T P . .
S1 S 0.21382(6) 0.42763(11) 0.50303(6) 0.0785(7) Uani 0.904(5) 2 d DS TU P A 1
O003 O 0.02645(8) 0.46553(9) 0.44820(7) 0.0535(5) Uani 1 1 d . . . . .
O004 O 0.07063(8) 0.48794(8) 0.51101(7) 0.0539(5) Uani 1 1 d . . . . .
N005 N 0.19831(10) 0.39661(19) 0.40856(14) 0.0784(14) Uani 1 2 d S T P . .
O006 O 0.06208(15) 0.53104(8) 0.59968(12) 0.0834(11) Uani 1 2 d S T P . .
C007 C 0.06200(11) 0.46901(11) 0.47340(11) 0.0485(7) Uani 1 1 d . . . . .
C008 C 0.09750(11) 0.44950(13) 0.45716(11) 0.0563(8) Uani 1 1 d . . . . .
C009 C 0.13903(12) 0.45384(14) 0.48272(12) 0.0646(9) Uani 1 1 d . . . . .
C00A C 0.17108(12) 0.43460(15) 0.46716(11) 0.0674(10) Uani 1 1 d D U . . .
C00B C 0.19450(12) 0.3890(2) 0.32915(17) 0.0753(16) Uani 1 2 d DS T P . .
C00C C 0.18214(11) 0.3643(2) 0.36985(17) 0.0712(17) Uani 1 2 d S T P . .
C00D C 0.08875(13) 0.42539(15) 0.41673(12) 0.0684(10) Uani 1 1 d . . . . .
H00D H 0.060116 0.421363 0.400038 0.082 Uiso 1 1 calc R U . . .
C00E C 0.16397(13) 0.41273(15) 0.42523(12) 0.0696(10) Uani 1 1 d . . . . .
O7 O 0.18684(12) 0.3737(2) 0.52035(18) 0.1074(18) Uani 0.904(5) 2 d DS TU P A 1
C00G C 0.15444(11) 0.3089(2) 0.37478(18) 0.0778(18) Uani 1 2 d DS T P . .
O8 O 0.23582(14) 0.4716(3) 0.53186(15) 0.1079(19) Uani 0.904(5) 2 d DS TU P A 1
C00I C 0.12107(14) 0.40746(16) 0.40085(13) 0.0770(12) Uani 1 1 d . . . . .
H00I H 0.114376 0.391623 0.373577 0.092 Uiso 1 1 calc R U . . .
C00J C 0.14234(16) 0.2847(3) 0.4162(2) 0.100(2) Uani 1 2 d S T P . .
H00J H 0.152762 0.305523 0.441193 0.120 Uiso 1 2 calc R U P . .
C00K C 0.22258(15) 0.4452(3) 0.3266(2) 0.099(2) Uani 1 2 d S T P . .
H00K H 0.233289 0.466577 0.351295 0.119 Uiso 1 2 calc R U P . .
C10 C 0.11480(17) 0.2296(3) 0.4189(3) 0.134(3) Uani 1 2 d DS T P . .
H10 H 0.106422 0.212843 0.445849 0.161 Uiso 1 2 calc R U P . .
C11 C 0.23344(17) 0.4669(3) 0.2849(3) 0.135(3) Uani 1 2 d DS T P . .
H11 H 0.251971 0.503942 0.282258 0.162 Uiso 1 2 calc R U P . .
S1A S 0.2316(5) 0.4633(10) 0.4923(6) 0.093(3) Uani 0.096(5) 2 d DS TU P A 2
O8A O 0.2578(6) 0.5157(12) 0.5044(15) 0.107(7) Uani 0.096(5) 2 d DS TU P A 2
O7A O 0.220(2) 0.4220(19) 0.5271(14) 0.095(5) Uani 0.048(2) 1 d D U P A 2

loop_
_atom_site_aniso_label
_atom_site_aniso_U_11
_atom_site_aniso_U_22
_atom_site_aniso_U_33
_atom_site_aniso_U_23
_atom_site_aniso_U_13
_atom_site_aniso_U_12
Cu01 0.0264(3) 0.0308(2) 0.0491(3) 0.00050(10) 0.00099(19) 0.01322(13)
S1 0.0583(7) 0.1311(19) 0.0704(11) -0.0230(12) -0.0115(6) 0.0656(10)
O003 0.0433(12) 0.0652(13) 0.0647(13) -0.0098(11) -0.0044(10) 0.0367(10)
O004 0.0418(11) 0.0637(13) 0.0671(14) -0.0103(11) -0.0015(10) 0.0345(10)
N005 0.0490(14) 0.112(4) 0.095(3) -0.068(3) -0.0339(14) 0.0559(18)
O006 0.079(2) 0.093(2) 0.073(2) -0.0151(10) -0.030(2) 0.0396(12)
C007 0.0349(15) 0.0384(15) 0.072(2) -0.0037(14) 0.0070(15) 0.0183(13)
C008 0.0390(16) 0.0613(19) 0.076(2) -0.0158(17) -0.0041(15) 0.0305(15)
C009 0.0456(18) 0.079(2) 0.079(2) -0.0205(19) -0.0053(16) 0.0378(18)
C00A 0.0450(18) 0.096(3) 0.074(2) -0.035(2) -0.0140(16) 0.0445(19)
C00B 0.0526(19) 0.101(4) 0.088(4) -0.047(3) -0.0236(17) 0.051(2)
C00C 0.0454(17) 0.111(5) 0.079(4) -0.055(3) -0.0274(17) 0.055(2)
C00D 0.0471(18) 0.093(3) 0.083(3) -0.033(2) -0.0196(17) 0.0483(19)
C00E 0.0449(18) 0.096(3) 0.085(2) -0.042(2) -0.0189(17) 0.0478(19)
O7 0.079(2) 0.138(4) 0.125(4) 0.044(3) 0.0222(17) 0.069(2)
C00G 0.052(2) 0.100(5) 0.098(5) -0.049(4) -0.0246(18) 0.050(2)
O8 0.0859(19) 0.189(5) 0.083(3) -0.069(3) -0.0343(16) 0.094(3)
C00I 0.059(2) 0.110(3) 0.084(3) -0.049(2) -0.0282(19) 0.058(2)
C00J 0.095(3) 0.127(6) 0.089(5) -0.030(4) -0.015(2) 0.063(3)
C00K 0.087(3) 0.104(5) 0.111(5) -0.025(4) -0.012(2) 0.052(3)
C10 0.147(6) 0.138(8) 0.114(6) -0.023(6) -0.011(3) 0.069(4)
C11 0.134(5) 0.110(6) 0.154(8) -0.022(6) -0.011(3) 0.055(3)
S1A 0.074(5) 0.135(5) 0.089(6) -0.027(5) -0.014(2) 0.068(3)
O8A 0.098(9) 0.127(9) 0.105(10) -0.011(7) -0.005(4) 0.064(4)
O7A 0.078(6) 0.131(6) 0.089(6) -0.017(6) -0.008(5) 0.061(5)

loop_
_atom_type_symbol
_atom_type_description
_atom_type_scat_dispersion_real
_atom_type_scat_dispersion_imag
_atom_type_scat_source
C C -0.0011 0.0005 'International Tables Vol C Tables 4.2.6.8 and 6.1.1.4'
Cu Cu 0.1859 0.4712 'International Tables Vol C Tables 4.2.6.8 and 6.1.1.4'
H H 0.0000 0.0000 'International Tables Vol C Tables 4.2.6.8 and 6.1.1.4'
N N -0.0015 0.0010 'International Tables Vol C Tables 4.2.6.8 and 6.1.1.4'
O O -0.0013 0.0018 'International Tables Vol C Tables 4.2.6.8 and 6.1.1.4'
S S 0.0305 0.0408 'International Tables Vol C Tables 4.2.6.8 and 6.1.1.4'

loop_
_geom_angle_atom_site_label_1
_geom_angle_atom_site_label_2
_geom_angle_atom_site_label_3
_geom_angle
_geom_angle_site_symmetry_1
_geom_angle_site_symmetry_3
_geom_angle_publ_flag
O003 Cu01 Cu01 82.58(6) 5_556 19_566 ?
O003 Cu01 Cu01 82.57(6) 19_566 19_566 ?
O003 Cu01 O003 89.74(13) 5_556 19_566 ?
O003 Cu01 O006 94.48(10) 19_566 . ?
O003 Cu01 O006 94.48(10) 5_556 . ?
O004 Cu01 Cu01 85.32(6) . 19_566 ?
O004 Cu01 Cu01 85.32(6) 23_565 19_566 ?
O004 Cu01 O003 89.15(9) 23_565 19_566 ?
O004 Cu01 O003 89.14(9) . 5_556 ?
O004 Cu01 O003 167.88(9) . 19_566 ?
O004 Cu01 O003 167.88(9) 23_565 5_556 ?
O004 Cu01 O004 89.42(13) 23_565 . ?
O004 Cu01 O006 97.64(10) . . ?
O004 Cu01 O006 97.64(10) 23_565 . ?
O006 Cu01 Cu01 175.81(11) . 19_566 ?
C00A S1 C00A 100.0(2) 22 . ?
O7 S1 C00A 109.1(2) . . ?
O7 S1 C00A 109.1(2) . 22 ?
O8 S1 C00A 108.8(2) . . ?
O8 S1 C00A 108.8(2) . 22 ?
O8 S1 O7 119.4(4) . . ?
C007 O003 Cu01 124.54(19) . 19_566 ?
C007 O004 Cu01 121.60(18) . . ?
C00E N005 C00C 118.02(18) . . ?
C00E N005 C00C 118.02(18) 22 . ?
C00E N005 C00E 123.8(4) . 22 ?
O003 C007 O004 125.9(3) . . ?
O003 C007 C008 117.1(3) . . ?
O004 C007 C008 117.0(3) . . ?
C009 C008 C007 120.3(3) . . ?
C009 C008 C00D 119.2(3) . . ?
C00D C008 C007 120.5(3) . . ?
C00A C009 C008 119.2(3) . . ?
C009 C00A S1 118.7(3) . . ?
C009 C00A C00E 121.5(3) . . ?
C009 C00A S1A 112.2(5) . . ?
C00E C00A S1 119.0(2) . . ?
C00E C00A S1A 121.3(5) . . ?
C00C C00B C00K 119.4(5) . . ?
C00G C00B C00C 119.6(5) 16 . ?
C00G C00B C00K 121.0(6) 16 . ?
C00B C00C N005 119.7(5) . . ?
C00G C00C N005 117.8(5) . . ?
C00G C00C C00B 122.5(4) . . ?
C008 C00D H00D 119.2 . . ?
C00I C00D C008 121.7(3) . . ?
C00I C00D H00D 119.2 . . ?
N005 C00E C00A 121.5(3) . . ?
N005 C00E C00I 120.6(3) . . ?
C00I C00E C00A 117.9(3) . . ?
C00B C00G C00C 117.9(6) 16 . ?
C00B C00G C00J 120.5(6) 16 . ?
C00C C00G C00J 121.6(5) . . ?
C00D C00I C00E 120.3(3) . . ?
C00D C00I H00I 119.8 . . ?
C00E C00I H00I 119.8 . . ?
C00G C00J H00J 120.6 . . ?
C10 C00J C00G 118.8(7) . . ?
C10 C00J H00J 120.6 . . ?
C00B C00K H00K 122.0 . . ?
C11 C00K C00B 116.1(6) . . ?
C11 C00K H00K 122.0 . . ?
C00J C10 H10 120.2 . . ?
C11 C10 C00J 119.5(8) 16 . ?
C11 C10 H10 120.2 16 . ?
C00K C11 H11 117.9 . . ?
C10 C11 C00K 124.1(8) 16 . ?
C10 C11 H11 117.9 16 . ?
C00A S1A C00A 103.3(9) 22 . ?
O8A S1A C00A 122.1(12) . . ?
O8A S1A O7A 117(2) . 22 ?
O8A S1A O7A 117(2) . . ?
O7A S1A C00A 84(2) 22 . ?
O7A S1A C00A 100(2) . . ?
O7A S1A O7A 19(4) . 22 ?
O7A O7A S1A 80(2) 22 . ?

loop_
_geom_bond_atom_site_label_1
_geom_bond_atom_site_label_2
_geom_bond_distance
_geom_bond_site_symmetry_2
_geom_bond_publ_flag
Cu01 Cu01 2.6684(9) 19_566 ?
Cu01 O003 1.9717(18) 5_556 ?
Cu01 O003 1.9717(18) 19_566 ?
Cu01 O004 1.9641(19) 23_565 ?
Cu01 O004 1.9642(19) . ?
Cu01 O006 2.148(3) . ?
S1 C00A 1.760(3) 22 ?
S1 C00A 1.760(3) . ?
S1 O7 1.466(6) . ?
S1 O8 1.429(5) . ?
O003 C007 1.264(4) . ?
O004 C007 1.266(4) . ?
N005 C00C 1.457(6) . ?
N005 C00E 1.402(3) . ?
N005 C00E 1.402(3) 22 ?
C007 C008 1.497(4) . ?
C008 C009 1.402(4) . ?
C008 C00D 1.403(5) . ?
C009 C00A 1.396(4) . ?
C00A C00E 1.423(5) . ?
C00A S1A 1.719(11) . ?
C00B C00C 1.414(6) . ?
C00B C00G 1.404(5) 16 ?
C00B C00K 1.420(9) . ?
C00C C00G 1.408(6) . ?
C00D H00D 0.9400 . ?
C00D C00I 1.378(4) . ?
C00E C00I 1.405(5) . ?
C00G C00J 1.429(9) . ?
C00I H00I 0.9400 . ?
C00J H00J 0.9400 . ?
C00J C10 1.394(8) . ?
C00K H00K 0.9400 . ?
C00K C11 1.411(7) . ?
C10 H10 0.9400 . ?
C10 C11 1.382(6) 16 ?
C11 H11 0.9400 . ?
S1A O8A 1.376(19) . ?
S1A O7A 1.53(2) 22 ?
S1A O7A 1.53(2) . ?
O7A O7A 0.52(10) 22 ?

loop_
_geom_torsion_atom_site_label_1
_geom_torsion_atom_site_label_2
_geom_torsion_atom_site_label_3
_geom_torsion_atom_site_label_4
_geom_torsion
_geom_torsion_site_symmetry_1
_geom_torsion_site_symmetry_2
_geom_torsion_site_symmetry_3
_geom_torsion_site_symmetry_4
_geom_torsion_publ_flag
Cu01 O003 C007 O004 -2.1(4) 19_566 . . . ?
Cu01 O003 C007 C008 178.6(2) 19_566 . . . ?
Cu01 O004 C007 O003 2.7(4) . . . . ?
Cu01 O004 C007 C008 -178.0(2) . . . . ?
S1 C00A C00E N005 -14.5(6) . . . . ?
S1 C00A C00E C00I 165.2(3) . . . . ?
O003 C007 C008 C009 177.7(3) . . . . ?
O003 C007 C008 C00D -4.1(5) . . . . ?
O004 C007 C008 C009 -1.7(5) . . . . ?
O004 C007 C008 C00D 176.6(3) . . . . ?
N005 C00C C00G C00B 180.000(2) . . . 16 ?
N005 C00C C00G C00J 0.000(2) . . . . ?
N005 C00E C00I C00D -177.3(4) . . . . ?
C007 C008 C009 C00A 179.0(3) . . . . ?
C007 C008 C00D C00I 179.5(4) . . . . ?
C008 C009 C00A S1 -167.0(3) . . . . ?
C008 C009 C00A C00E 2.7(6) . . . . ?
C008 C009 C00A S1A 158.1(10) . . . . ?
C008 C00D C00I C00E 0.3(6) . . . . ?
C009 C008 C00D C00I -2.2(6) . . . . ?
C009 C00A C00E N005 175.7(4) . . . . ?
C009 C00A C00E C00I -4.5(6) . . . . ?
C009 C00A S1A C00A -178.8(8) . . . 22 ?
C009 C00A S1A O8A -36(3) . . . . ?
C009 C00A S1A O7A 82.5(18) . . . 22 ?
C009 C00A S1A O7A 95(2) . . . . ?
C00A S1 C00A C009 -153.0(2) 22 . . . ?
C00A S1 C00A C00E 37.0(5) 22 . . . ?
C00A C00E C00I C00D 3.0(6) . . . . ?
C00A S1A O7A O7A -38.9(5) . . . 22 ?
C00A S1A O7A O7A -141.5(6) 22 . . 22 ?
C00B C00C C00G C00B 0.000(2) . . . 16 ?
C00B C00C C00G C00J 180.000(2) . . . . ?
C00B C00G C00J C10 0.000(4) 16 . . . ?
C00B C00K C11 C10 0.000(5) . . . 16 ?
C00C N005 C00E C00A 166.7(5) . . . . ?
C00C N005 C00E C00I -13.0(7) . . . . ?
C00C C00B C00K C11 180.000(1) . . . . ?
C00C C00G C00J C10 180.000(2) . . . . ?
C00D C008 C009 C00A 0.7(6) . . . . ?
C00E N005 C00C C00B 87.9(4) . . . . ?
C00E N005 C00C C00B -87.9(4) 22 . . . ?
C00E N005 C00C C00G -92.1(4) . . . . ?
C00E N005 C00C C00G 92.1(4) 22 . . . ?
C00E N005 C00E C00A -17.8(9) 22 . . . ?
C00E N005 C00E C00I 162.5(4) 22 . . . ?
C00E C00A S1A C00A -23.4(18) . . . 22 ?
C00E C00A S1A O8A 119(2) . . . . ?
C00E C00A S1A O7A -122.1(19) . . . 22 ?
C00E C00A S1A O7A -110(2) . . . . ?
O7 S1 C00A C009 92.7(4) . . . . ?
O7 S1 C00A C00E -77.4(4) . . . . ?
C00G C00B C00C N005 180.000(4) 16 . . . ?
C00G C00B C00C C00G 0.000(3) 16 . . . ?
C00G C00B C00K C11 0.000(2) 16 . . . ?
C00G C00J C10 C11 0.000(3) . . . 16 ?
O8 S1 C00A C009 -39.1(4) . . . . ?
O8 S1 C00A C00E 150.8(4) . . . . ?
C00K C00B C00C N005 0.000(2) . . . . ?
C00K C00B C00C C00G 180.000(2) . . . . ?
S1A C00A C00E N005 22.6(12) . . . . ?
S1A C00A C00E C00I -157.7(11) . . . . ?
O8A S1A O7A O7A 95.1(12) . . . 22 ?

loop_
_smtbx_masks_void_nr
_smtbx_masks_void_average_x
_smtbx_masks_void_average_y
_smtbx_masks_void_average_z
_smtbx_masks_void_volume
_smtbx_masks_void_count_electrons
_smtbx_masks_void_content
1 -0.674 -0.143 -0.469 16510.7 3658.8 '90 C3H7NO'
